data_2238277
loop_
_publ_author_name
'Valerio-C\'ardenas, Cintya'
'Hern\'andez-Ortega, Sim\'on'
'Reyes-Mart\'inez, Reyna'
'Morales-Morales, David'

_publ_section_title
;
 <i>cis</i>-Bis(<i>O</i>-methyldithiocarbonato-\k^2^<i>S</i>,<i>S</i>')bis(triphenylphosphane-\k<i>P</i>)ruthenium(II)
;
_journal_coeditor_code VN2074
_journal_issue 7
_journal_name_full 'Acta Crystallographica Section E'
_journal_page_first m408
_journal_page_last m409
_journal_paper_doi 10.1107/S1600536813016735
_journal_volume 69
_journal_year 2013
_chemical_formula_iupac '[Ru (C2 H3 O S2)2 (C18 H15 P)2]'
_chemical_formula_moiety 'C40 H36 O2 P2 Ru S4'
_chemical_formula_sum 'C40 H36 O2 P2 Ru S4'
_chemical_formula_weight 839.94
_chemical_name_systematic
<i>cis</i>-Bis(<i>O</i>-methyldithiocarbonato-\k^2^<i>S</i>,<i>S</i>')bis(triphenylphosphane-\k<i>P</i>)ruthenium(II)
_space_group_crystal_system orthorhombic
_space_group_IT_number 61
_space_group_name_Hall '-P 2ac 2ab'
_space_group_name_H-M_alt 'P b c a'
_symmetry_space_group_name_Hall '-P 2ac 2ab'
_symmetry_space_group_name_H-M 'P b c a'
_atom_sites_solution_hydrogens geom
_audit_creation_method SHELXL
_cell_angle_alpha 90
_cell_angle_beta 90
_cell_angle_gamma 90
_cell_formula_units_Z 8
_cell_length_a 10.7285(3)
_cell_length_b 18.5470(4)
_cell_length_c 38.0785(9)
_cell_measurement_reflns_used 4576
_cell_measurement_temperature 298(2)
_cell_measurement_theta_max 22.67
_cell_measurement_theta_min 2.26
_cell_volume 7576.9(3)
_computing_cell_refinement 'SAINT (Bruker, 2007)'
_computing_data_collection 'APEX2 (Bruker, 2007)'
_computing_data_reduction 'SAINT (Bruker, 2007)'
_computing_molecular_graphics
;
<i>ORTEP-3 for Windows</i> (Farrugia, 2012) and
<i>DIAMOND</i> (Brandenburg, 2006)
;
_computing_publication_material '<i>SHELXTL</i> (Sheldrick, 2008) and <i>PLATON</i> (Spek, 2009)'
_computing_structure_refinement 'SHELXL97 (Sheldrick, 2008)'
_computing_structure_solution 'SHELXS97 (Sheldrick, 2008)'
_diffrn_ambient_temperature 298(2)
_diffrn_detector_area_resol_mean 0.83
_diffrn_measured_fraction_theta_full 0.999
_diffrn_measured_fraction_theta_max 0.998
_diffrn_measurement_device_type 'Bruker SMART APEX CCD area-detector'
_diffrn_measurement_method 'omega scans'
_diffrn_radiation_type MoK\a
_diffrn_radiation_wavelength 0.71073
_diffrn_reflns_av_R_equivalents 0.0480
_diffrn_reflns_limit_h_max 12
_diffrn_reflns_limit_h_min -12
_diffrn_reflns_limit_k_max 11
_diffrn_reflns_limit_k_min -22
_diffrn_reflns_limit_l_max 44
_diffrn_reflns_limit_l_min -45
_diffrn_reflns_number 31337
_diffrn_reflns_theta_full 25.242
_diffrn_reflns_theta_max 25.349
_diffrn_reflns_theta_min 2.139
_exptl_absorpt_coefficient_mu 0.753
_exptl_absorpt_correction_T_max 0.7452
_exptl_absorpt_correction_T_min 0.6650
_exptl_absorpt_correction_type multi-scan
_exptl_absorpt_process_details '(SADABS; Bruker, 2007)'
_exptl_crystal_colour brown
_exptl_crystal_density_diffrn 1.473
_exptl_crystal_density_method 'not measured'
_exptl_crystal_description prism
_exptl_crystal_F_000 3440
_exptl_crystal_size_max 0.318
_exptl_crystal_size_mid 0.206
_exptl_crystal_size_min 0.180
_refine_diff_density_max 0.446
_refine_diff_density_min -0.524
_refine_ls_extinction_method none
_refine_ls_goodness_of_fit_ref 1.032
_refine_ls_hydrogen_treatment constr
_refine_ls_matrix_type full
_refine_ls_number_parameters 444
_refine_ls_number_reflns 6924
_refine_ls_number_restraints 0
_refine_ls_restrained_S_all 1.032
_refine_ls_R_factor_all 0.0637
_refine_ls_R_factor_gt 0.0390
_refine_ls_shift/su_max 0.001
_refine_ls_shift/su_mean 0.000
_refine_ls_structure_factor_coef Fsqd
_refine_ls_weighting_details
;
 w=1/[\s^2^(Fo^2^)+(0.0395P)^2^+3.2859P]
 where P=(Fo^2^+2Fc^2^)/3
;
_refine_ls_weighting_scheme calc
_refine_ls_wR_factor_gt 0.0843
_refine_ls_wR_factor_ref 0.0967
_reflns_number_gt 4970
_reflns_number_total 6924
_reflns_threshold_expression I>2\s(I)
_cod_data_source_file vn2074.cif
_cod_data_source_block I
_cod_database_code 2238277
_cod_database_fobs_code 2238277
_shelx_estimated_absorpt_t_min 0.796
_shelx_estimated_absorpt_t_max 0.876

loop_
_space_group_symop_operation_xyz
'x, y, z'
'-x+1/2, -y, z+1/2'
'-x, y+1/2, -z+1/2'
'x+1/2, -y+1/2, -z'
'-x, -y, -z'
'x-1/2, y, -z-1/2'
'x, -y-1/2, z-1/2'
'-x-1/2, y-1/2, z'

loop_
_atom_site_type_symbol
_atom_site_label
_atom_site_fract_x
_atom_site_fract_y
_atom_site_fract_z
_atom_site_U_iso_or_equiv
_atom_site_adp_type
_atom_site_calc_flag
_atom_site_occupancy
Ru Ru1 0.49018(2) 0.22296(2) 0.12872(2) 0.03379(10) Uani d 1
S S1 0.53986(10) 0.34881(5) 0.13361(3) 0.0530(3) Uani d 1
S S2 0.65542(9) 0.23693(6) 0.17272(3) 0.0584(3) Uani d 1
S S3 0.51741(8) 0.09579(5) 0.12028(2) 0.0433(2) Uani d 1
S S4 0.66125(9) 0.20447(5) 0.08736(3) 0.0510(3) Uani d 1
P P1 0.36233(8) 0.23769(5) 0.08017(2) 0.0360(2) Uani d 1
P P2 0.34169(8) 0.20338(5) 0.17305(2) 0.0349(2) Uani d 1
C C1 0.6547(3) 0.3238(2) 0.16107(10) 0.0559(11) Uani d 1
O O2 0.7348(3) 0.3757(2) 0.17080(9) 0.0946(11) Uani d 1
C C3 0.8371(5) 0.3540(3) 0.19023(15) 0.123(2) Uani d 1
H H3A 0.8095 0.3302 0.2112 0.185 Uiso calc 1
H H3B 0.8861 0.3954 0.1964 0.185 Uiso calc 1
H H3C 0.8868 0.3214 0.1765 0.185 Uiso calc 1
C C4 0.6404(3) 0.1166(2) 0.09494(9) 0.0465(9) Uani d 1
O O5 0.7202(3) 0.06898(15) 0.08116(8) 0.0700(8) Uani d 1
C C6 0.6966(5) -0.0058(2) 0.08750(13) 0.0940(17) Uani d 1
H H6A 0.6917 -0.0142 0.1123 0.141 Uiso calc 1
H H6B 0.7630 -0.0341 0.0777 0.141 Uiso calc 1
H H6C 0.6191 -0.0193 0.0767 0.141 Uiso calc 1
C C7 0.4101(3) 0.30357(18) 0.04616(9) 0.0411(8) Uani d 1
C C8 0.5228(4) 0.3396(2) 0.04596(10) 0.0560(11) Uani d 1
H H8 0.5794 0.3318 0.0641 0.067 Uiso calc 1
C C9 0.5527(4) 0.3872(2) 0.01924(11) 0.0688(12) Uani d 1
H H9 0.6290 0.4110 0.0196 0.083 Uiso calc 1
C C10 0.4715(5) 0.3995(2) -0.00764(12) 0.0671(12) Uani d 1
H H10 0.4920 0.4317 -0.0255 0.081 Uiso calc 1
C C11 0.3592(4) 0.3641(2) -0.00824(10) 0.0633(12) Uani d 1
H H11 0.3038 0.3720 -0.0266 0.076 Uiso calc 1
C C12 0.3284(4) 0.3168(2) 0.01837(9) 0.0531(10) Uani d 1
H H12 0.2518 0.2933 0.0178 0.064 Uiso calc 1
C C13 0.3449(3) 0.15609(18) 0.05361(9) 0.0404(8) Uani d 1
C C14 0.2740(3) 0.09938(19) 0.06594(10) 0.0506(10) Uani d 1
H H14 0.2295 0.1049 0.0867 0.061 Uiso calc 1
C C15 0.2675(4) 0.0341(2) 0.04797(12) 0.0623(11) Uani d 1
H H15 0.2183 -0.0033 0.0565 0.075 Uiso calc 1
C C16 0.3334(4) 0.0255(2) 0.01798(14) 0.0738(14) Uani d 1
H H16 0.3297 -0.0181 0.0060 0.089 Uiso calc 1
C C17 0.4059(4) 0.0807(3) 0.00510(12) 0.0733(13) Uani d 1
H H17 0.4507 0.0743 -0.0156 0.088 Uiso calc 1
C C18 0.4124(4) 0.1461(2) 0.02284(10) 0.0555(10) Uani d 1
H H18 0.4618 0.1831 0.0141 0.067 Uiso calc 1
C C19 0.2034(3) 0.27155(17) 0.08636(9) 0.0382(8) Uani d 1
C C20 0.1884(3) 0.33041(18) 0.10886(10) 0.0473(9) Uani d 1
H H20 0.2575 0.3498 0.1202 0.057 Uiso calc 1
C C21 0.0722(4) 0.3602(2) 0.11449(11) 0.0633(11) Uani d 1
H H21 0.0630 0.3994 0.1295 0.076 Uiso calc 1
C C22 -0.0300(4) 0.3315(2) 0.09773(13) 0.0683(13) Uani d 1
H H22 -0.1087 0.3507 0.1020 0.082 Uiso calc 1
C C23 -0.0170(4) 0.2751(2) 0.07487(12) 0.0617(12) Uani d 1
H H23 -0.0863 0.2569 0.0632 0.074 Uiso calc 1
C C24 0.0991(3) 0.2452(2) 0.06914(9) 0.0477(9) Uani d 1
H H24 0.1074 0.2069 0.0535 0.057 Uiso calc 1
C C25 0.2161(3) 0.14138(17) 0.15982(8) 0.0363(8) Uani d 1
C C26 0.2377(3) 0.06684(18) 0.15944(9) 0.0432(9) Uani d 1
H H26 0.3124 0.0487 0.1681 0.052 Uiso calc 1
C C27 0.1490(4) 0.0200(2) 0.14633(9) 0.0525(10) Uani d 1
H H27 0.1652 -0.0292 0.1459 0.063 Uiso calc 1
C C28 0.0367(4) 0.0455(2) 0.13385(10) 0.0571(11) Uani d 1
H H28 -0.0227 0.0137 0.1252 0.069 Uiso calc 1
C C29 0.0132(3) 0.1184(2) 0.13428(10) 0.0534(10) Uani d 1
H H29 -0.0627 0.1358 0.1261 0.064 Uiso calc 1
C C30 0.1019(3) 0.16590(19) 0.14680(9) 0.0433(9) Uani d 1
H H30 0.0852 0.2151 0.1466 0.052 Uiso calc 1
C C31 0.2568(3) 0.27645(17) 0.19566(9) 0.0409(8) Uani d 1
C C32 0.3135(4) 0.34300(18) 0.19887(9) 0.0524(10) Uani d 1
H H32 0.3907 0.3511 0.1885 0.063 Uiso calc 1
C C33 0.2549(5) 0.3980(2) 0.21766(11) 0.0728(14) Uani d 1
H H33 0.2923 0.4432 0.2190 0.087 Uiso calc 1
C C34 0.1448(5) 0.3869(3) 0.23398(12) 0.0763(14) Uani d 1
H H34 0.1070 0.4239 0.2465 0.092 Uiso calc 1
C C35 0.0896(4) 0.3207(3) 0.23186(12) 0.0719(13) Uani d 1
H H35 0.0149 0.3124 0.2435 0.086 Uiso calc 1
C C36 0.1439(4) 0.2660(2) 0.21249(10) 0.0573(11) Uani d 1
H H36 0.1039 0.2217 0.2107 0.069 Uiso calc 1
C C37 0.4031(3) 0.15415(17) 0.21204(9) 0.0390(8) Uani d 1
C C38 0.3472(4) 0.1590(2) 0.24458(10) 0.0571(11) Uani d 1
H H38 0.2792 0.1895 0.2475 0.068 Uiso calc 1
C C39 0.3904(4) 0.1191(2) 0.27324(10) 0.0664(12) Uani d 1
H H39 0.3512 0.1236 0.2949 0.080 Uiso calc 1
C C40 0.4892(4) 0.0738(2) 0.26969(11) 0.0567(11) Uani d 1
H H40 0.5172 0.0468 0.2887 0.068 Uiso calc 1
C C41 0.5467(4) 0.0685(2) 0.23786(11) 0.0586(11) Uani d 1
H H41 0.6153 0.0383 0.2353 0.070 Uiso calc 1
C C42 0.5037(3) 0.1079(2) 0.20913(10) 0.0538(10) Uani d 1
H H42 0.5435 0.1031 0.1876 0.065 Uiso calc 1

loop_
_atom_site_aniso_label
_atom_site_aniso_U_11
_atom_site_aniso_U_22
_atom_site_aniso_U_33
_atom_site_aniso_U_12
_atom_site_aniso_U_13
_atom_site_aniso_U_23
Ru1 0.03219(16) 0.03129(16) 0.03787(17) -0.00165(12) 0.00045(12) 0.00142(12)
S1 0.0552(6) 0.0367(5) 0.0671(7) -0.0079(4) 0.0044(5) -0.0017(5)
S2 0.0481(6) 0.0714(7) 0.0557(6) -0.0006(5) -0.0137(5) -0.0007(5)
S3 0.0465(5) 0.0367(5) 0.0467(5) 0.0009(4) 0.0086(4) 0.0022(4)
S4 0.0430(5) 0.0498(6) 0.0601(6) -0.0041(4) 0.0154(5) 0.0044(5)
P1 0.0370(5) 0.0336(5) 0.0375(5) -0.0023(4) -0.0007(4) 0.0014(4)
P2 0.0361(5) 0.0301(5) 0.0384(5) -0.0001(4) 0.0011(4) 0.0007(4)
C1 0.046(2) 0.062(3) 0.060(3) -0.021(2) 0.006(2) -0.016(2)
O2 0.064(2) 0.118(3) 0.102(3) -0.024(2) -0.013(2) -0.027(2)
C3 0.094(4) 0.177(7) 0.099(5) -0.028(4) -0.015(4) -0.028(4)
C4 0.042(2) 0.051(2) 0.046(2) 0.0094(18) 0.0093(17) 0.0016(18)
O5 0.076(2) 0.0558(18) 0.079(2) 0.0093(15) 0.0323(16) 0.0025(15)
C6 0.128(5) 0.052(3) 0.103(4) 0.019(3) 0.038(3) -0.007(3)
C7 0.047(2) 0.0374(19) 0.039(2) 0.0040(17) 0.0030(17) 0.0055(16)
C8 0.059(3) 0.057(3) 0.051(2) -0.012(2) -0.003(2) 0.013(2)
C9 0.073(3) 0.068(3) 0.066(3) -0.021(2) 0.006(3) 0.019(2)
C10 0.095(4) 0.051(3) 0.055(3) 0.001(2) 0.017(3) 0.018(2)
C11 0.080(3) 0.063(3) 0.047(2) 0.012(2) 0.001(2) 0.015(2)
C12 0.057(2) 0.055(2) 0.048(2) 0.001(2) 0.000(2) 0.0090(19)
C13 0.040(2) 0.039(2) 0.043(2) 0.0040(16) -0.0096(17) -0.0039(16)
C14 0.059(2) 0.043(2) 0.050(2) -0.0051(19) -0.004(2) 0.0008(18)
C15 0.062(3) 0.042(2) 0.082(3) -0.001(2) -0.016(2) -0.008(2)
C16 0.071(3) 0.049(3) 0.102(4) 0.009(2) -0.015(3) -0.028(3)
C17 0.068(3) 0.077(3) 0.074(3) 0.015(3) 0.005(3) -0.033(3)
C18 0.050(2) 0.056(3) 0.061(3) 0.0053(19) 0.005(2) -0.011(2)
C19 0.040(2) 0.0341(19) 0.041(2) -0.0022(16) -0.0011(16) 0.0051(16)
C20 0.049(2) 0.038(2) 0.054(2) -0.0010(17) -0.0020(19) -0.0007(18)
C21 0.063(3) 0.050(2) 0.077(3) 0.011(2) 0.004(2) -0.008(2)
C22 0.049(3) 0.064(3) 0.092(4) 0.015(2) 0.001(2) 0.010(3)
C23 0.040(2) 0.066(3) 0.078(3) -0.005(2) -0.005(2) 0.004(2)
C24 0.042(2) 0.051(2) 0.051(2) -0.0043(18) -0.0016(18) -0.0041(19)
C25 0.043(2) 0.0320(19) 0.0342(19) -0.0030(15) 0.0059(16) 0.0031(15)
C26 0.049(2) 0.034(2) 0.046(2) -0.0004(17) 0.0036(18) 0.0013(16)
C27 0.072(3) 0.037(2) 0.049(2) -0.012(2) 0.008(2) -0.0025(18)
C28 0.065(3) 0.045(2) 0.062(3) -0.024(2) -0.006(2) 0.000(2)
C29 0.045(2) 0.060(3) 0.056(3) -0.0115(19) -0.0045(19) 0.005(2)
C30 0.045(2) 0.041(2) 0.044(2) -0.0026(17) 0.0035(18) 0.0046(17)
C31 0.047(2) 0.0355(19) 0.040(2) 0.0033(16) 0.0017(17) -0.0010(16)
C32 0.074(3) 0.039(2) 0.045(2) -0.0085(19) 0.008(2) -0.0022(17)
C33 0.125(4) 0.036(2) 0.057(3) -0.002(3) 0.003(3) -0.010(2)
C34 0.099(4) 0.061(3) 0.069(3) 0.028(3) 0.013(3) -0.013(2)
C35 0.057(3) 0.077(3) 0.081(3) 0.016(2) 0.016(2) -0.018(3)
C36 0.056(2) 0.051(2) 0.065(3) 0.003(2) 0.008(2) -0.010(2)
C37 0.045(2) 0.0334(19) 0.039(2) -0.0050(16) 0.0016(17) -0.0014(16)
C38 0.052(2) 0.064(3) 0.055(3) 0.013(2) 0.003(2) 0.009(2)
C39 0.070(3) 0.086(3) 0.043(2) 0.011(3) 0.002(2) 0.010(2)
C40 0.069(3) 0.057(3) 0.044(2) -0.002(2) -0.013(2) 0.0102(19)
C41 0.064(3) 0.056(3) 0.056(3) 0.014(2) -0.009(2) 0.006(2)
C42 0.064(3) 0.053(2) 0.044(2) 0.016(2) 0.002(2) 0.0012(19)

loop_
_atom_type_symbol
_atom_type_description
_atom_type_scat_dispersion_real
_atom_type_scat_dispersion_imag
_atom_type_scat_source
C C 0.0033 0.0016 'International Tables Vol C Tables 4.2.6.8 and 6.1.1.4'
H H 0.0000 0.0000 'International Tables Vol C Tables 4.2.6.8 and 6.1.1.4'
O O 0.0106 0.0060 'International Tables Vol C Tables 4.2.6.8 and 6.1.1.4'
P P 0.1023 0.0942 'International Tables Vol C Tables 4.2.6.8 and 6.1.1.4'
S S 0.1246 0.1234 'International Tables Vol C Tables 4.2.6.8 and 6.1.1.4'
Ru Ru -1.2594 0.8363 'International Tables Vol C Tables 4.2.6.8 and 6.1.1.4'

loop_
_geom_angle_atom_site_label_1
_geom_angle_atom_site_label_2
_geom_angle_atom_site_label_3
_geom_angle
_geom_angle_publ_flag
P1 Ru1 P2 100.95(3) no
P1 Ru1 S3 94.66(3) ?
P2 Ru1 S3 91.54(3) ?
P1 Ru1 S1 94.51(3) ?
P2 Ru1 S1 104.18(3) ?
S3 Ru1 S1 159.93(4) ?
P1 Ru1 S4 86.97(3) ?
P2 Ru1 S4 162.01(3) ?
S3 Ru1 S4 71.58(3) no
S1 Ru1 S4 91.13(3) ?
P1 Ru1 S2 163.72(4) ?
P2 Ru1 S2 90.89(4) ?
S3 Ru1 S2 96.16(4) ?
S1 Ru1 S2 71.57(4) no
S4 Ru1 S2 84.96(4) ?
C1 S1 Ru1 86.74(13) ?
C1 S2 Ru1 85.26(13) ?
C4 S3 Ru1 86.94(13) ?
C4 S4 Ru1 85.69(12) ?
C13 P1 C19 105.04(15) ?
C13 P1 C7 100.79(16) ?
C19 P1 C7 96.96(15) ?
C13 P1 Ru1 113.81(11) ?
C19 P1 Ru1 119.25(11) ?
C7 P1 Ru1 118.13(12) ?
C25 P2 C31 103.00(15) ?
C25 P2 C37 99.82(14) ?
C31 P2 C37 99.36(15) ?
C25 P2 Ru1 113.33(11) ?
C31 P2 Ru1 123.81(11) ?
C37 P2 Ru1 114.11(11) ?
O2 C1 S2 128.0(3) ?
O2 C1 S1 116.3(3) ?
S2 C1 S1 115.7(2) ?
C1 O2 C3 116.6(4) ?
O2 C3 H3A 109.5 ?
O2 C3 H3B 109.5 ?
H3A C3 H3B 109.5 ?
O2 C3 H3C 109.5 ?
H3A C3 H3C 109.5 ?
H3B C3 H3C 109.5 ?
O5 C4 S4 119.4(3) ?
O5 C4 S3 125.2(3) ?
S4 C4 S3 115.4(2) ?
C4 O5 C6 117.4(3) ?
O5 C6 H6A 109.5 ?
O5 C6 H6B 109.5 ?
H6A C6 H6B 109.5 ?
O5 C6 H6C 109.5 ?
H6A C6 H6C 109.5 ?
H6B C6 H6C 109.5 ?
C8 C7 C12 117.4(3) ?
C8 C7 P1 124.4(3) ?
C12 C7 P1 118.2(3) ?
C7 C8 C9 121.1(4) ?
C7 C8 H8 119.5 ?
C9 C8 H8 119.5 ?
C10 C9 C8 120.6(4) ?
C10 C9 H9 119.7 ?
C8 C9 H9 119.7 ?
C9 C10 C11 119.6(4) ?
C9 C10 H10 120.2 ?
C11 C10 H10 120.2 ?
C10 C11 C12 120.2(4) ?
C10 C11 H11 119.9 ?
C12 C11 H11 119.9 ?
C11 C12 C7 121.2(4) ?
C11 C12 H12 119.4 ?
C7 C12 H12 119.4 ?
C14 C13 C18 118.2(3) ?
C14 C13 P1 119.9(3) ?
C18 C13 P1 121.6(3) ?
C13 C14 C15 121.5(4) ?
C13 C14 H14 119.2 ?
C15 C14 H14 119.2 ?
C16 C15 C14 119.4(4) ?
C16 C15 H15 120.3 ?
C14 C15 H15 120.3 ?
C15 C16 C17 120.6(4) ?
C15 C16 H16 119.7 ?
C17 C16 H16 119.7 ?
C16 C17 C18 120.3(4) ?
C16 C17 H17 119.9 ?
C18 C17 H17 119.9 ?
C17 C18 C13 120.0(4) ?
C17 C18 H18 120.0 ?
C13 C18 H18 120.0 ?
C24 C19 C20 118.2(3) ?
C24 C19 P1 124.7(3) ?
C20 C19 P1 117.0(3) ?
C21 C20 C19 120.8(4) ?
C21 C20 H20 119.6 ?
C19 C20 H20 119.6 ?
C22 C21 C20 119.5(4) ?
C22 C21 H21 120.2 ?
C20 C21 H21 120.2 ?
C23 C22 C21 120.7(4) ?
C23 C22 H22 119.7 ?
C21 C22 H22 119.7 ?
C22 C23 C24 120.0(4) ?
C22 C23 H23 120.0 ?
C24 C23 H23 120.0 ?
C23 C24 C19 120.8(4) ?
C23 C24 H24 119.6 ?
C19 C24 H24 119.6 ?
C30 C25 C26 117.5(3) ?
C30 C25 P2 122.4(3) ?
C26 C25 P2 119.9(3) ?
C27 C26 C25 120.7(3) ?
C27 C26 H26 119.7 ?
C25 C26 H26 119.7 ?
C28 C27 C26 120.7(4) ?
C28 C27 H27 119.7 ?
C26 C27 H27 119.7 ?
C29 C28 C27 119.6(4) ?
C29 C28 H28 120.2 ?
C27 C28 H28 120.2 ?
C28 C29 C30 120.3(4) ?
C28 C29 H29 119.8 ?
C30 C29 H29 119.8 ?
C29 C30 C25 121.2(3) ?
C29 C30 H30 119.4 ?
C25 C30 H30 119.4 ?
C32 C31 C36 118.0(3) ?
C32 C31 P2 118.7(3) ?
C36 C31 P2 123.1(3) ?
C31 C32 C33 120.0(4) ?
C31 C32 H32 120.0 ?
C33 C32 H32 120.0 ?
C34 C33 C32 121.2(4) ?
C34 C33 H33 119.4 ?
C32 C33 H33 119.4 ?
C33 C34 C35 119.3(4) ?
C33 C34 H34 120.3 ?
C35 C34 H34 120.3 ?
C34 C35 C36 120.6(4) ?
C34 C35 H35 119.7 ?
C36 C35 H35 119.7 ?
C35 C36 C31 120.9(4) ?
C35 C36 H36 119.6 ?
C31 C36 H36 119.6 ?
C38 C37 C42 116.8(3) ?
C38 C37 P2 122.0(3) ?
C42 C37 P2 121.1(3) ?
C37 C38 C39 121.5(4) ?
C37 C38 H38 119.2 ?
C39 C38 H38 119.2 ?
C40 C39 C38 120.5(4) ?
C40 C39 H39 119.7 ?
C38 C39 H39 119.7 ?
C39 C40 C41 119.0(4) ?
C39 C40 H40 120.5 ?
C41 C40 H40 120.5 ?
C40 C41 C42 120.7(4) ?
C40 C41 H41 119.7 ?
C42 C41 H41 119.7 ?
C37 C42 C41 121.4(4) ?
C37 C42 H42 119.3 ?
C41 C42 H42 119.3 ?

loop_
_geom_bond_atom_site_label_1
_geom_bond_atom_site_label_2
_geom_bond_distance
_geom_bond_publ_flag
Ru1 P1 2.3180(9) y
Ru1 P2 2.3493(9) y
Ru1 S1 2.4015(10) y
Ru1 S2 2.4530(10) y
Ru1 S3 2.3981(9) y
Ru1 S4 2.4426(9) y
S1 C1 1.681(4) ?
S2 C1 1.672(4) ?
S3 C4 1.680(4) ?
S4 C4 1.670(4) ?
P1 C13 1.830(3) ?
P1 C19 1.833(3) ?
P1 C7 1.853(3) ?
P2 C25 1.841(3) ?
P2 C31 1.846(3) ?
P2 C37 1.863(3) ?
C1 O2 1.342(4) ?
O2 C3 1.384(6) ?
C3 H3A 0.9600 ?
C3 H3B 0.9600 ?
C3 H3C 0.9600 ?
C4 O5 1.337(4) ?
O5 C6 1.430(5) ?
C6 H6A 0.9600 ?
C6 H6B 0.9600 ?
C6 H6C 0.9600 ?
C7 C8 1.382(5) ?
C7 C12 1.396(5) ?
C8 C9 1.385(5) ?
C8 H8 0.9300 ?
C9 C10 1.364(6) ?
C9 H9 0.9300 ?
C10 C11 1.372(6) ?
C10 H10 0.9300 ?
C11 C12 1.381(5) ?
C11 H11 0.9300 ?
C12 H12 0.9300 ?
C13 C14 1.381(5) ?
C13 C18 1.390(5) ?
C14 C15 1.393(5) ?
C14 H14 0.9300 ?
C15 C16 1.353(6) ?
C15 H15 0.9300 ?
C16 C17 1.376(6) ?
C16 H16 0.9300 ?
C17 C18 1.389(5) ?
C17 H17 0.9300 ?
C18 H18 0.9300 ?
C19 C24 1.386(4) ?
C19 C20 1.397(5) ?
C20 C21 1.381(5) ?
C20 H20 0.9300 ?
C21 C22 1.375(6) ?
C21 H21 0.9300 ?
C22 C23 1.368(6) ?
C22 H22 0.9300 ?
C23 C24 1.381(5) ?
C23 H23 0.9300 ?
C24 H24 0.9300 ?
C25 C30 1.398(4) ?
C25 C26 1.402(4) ?
C26 C27 1.382(5) ?
C26 H26 0.9300 ?
C27 C28 1.379(5) ?
C27 H27 0.9300 ?
C28 C29 1.374(5) ?
C28 H28 0.9300 ?
C29 C30 1.381(5) ?
C29 H29 0.9300 ?
C30 H30 0.9300 ?
C31 C32 1.382(5) ?
C31 C36 1.384(5) ?
C32 C33 1.396(5) ?
C32 H32 0.9300 ?
C33 C34 1.350(6) ?
C33 H33 0.9300 ?
C34 C35 1.365(6) ?
C34 H34 0.9300 ?
C35 C36 1.383(5) ?
C35 H35 0.9300 ?
C36 H36 0.9300 ?
C37 C38 1.379(5) ?
C37 C42 1.382(5) ?
C38 C39 1.397(5) ?
C38 H38 0.9300 ?
C39 C40 1.360(5) ?
C39 H39 0.9300 ?
C40 C41 1.363(5) ?
C40 H40 0.9300 ?
C41 C42 1.394(5) ?
C41 H41 0.9300 ?
C42 H42 0.9300 ?

loop_
_geom_hbond_atom_site_label_D
_geom_hbond_atom_site_label_H
_geom_hbond_atom_site_label_A
_geom_hbond_site_symmetry_A
_geom_hbond_distance_DH
_geom_hbond_distance_HA
_geom_hbond_distance_DA
_geom_hbond_angle_DHA
C11 H11 O5 4_455 0.93 2.51 3.387(5) 157
C40 H40 Cg 6_656 0.93 2.85 3.521(4) 130

loop_
_geom_torsion_atom_site_label_1
_geom_torsion_atom_site_label_2
_geom_torsion_atom_site_label_3
_geom_torsion_atom_site_label_4
_geom_torsion
Ru1 S2 C1 O2 -171.8(4)
Ru1 S2 C1 S1 7.8(2)
Ru1 S1 C1 O2 171.7(3)
Ru1 S1 C1 S2 -7.9(2)
S2 C1 O2 C3 6.5(6)
S1 C1 O2 C3 -173.1(4)
Ru1 S4 C4 O5 -173.8(3)
Ru1 S4 C4 S3 5.8(2)
Ru1 S3 C4 O5 173.6(3)
Ru1 S3 C4 S4 -5.9(2)
S4 C4 O5 C6 -178.2(3)
S3 C4 O5 C6 2.2(5)
C13 P1 C7 C8 -118.0(3)
C19 P1 C7 C8 135.2(3)
Ru1 P1 C7 C8 6.6(4)
C13 P1 C7 C12 60.5(3)
C19 P1 C7 C12 -46.3(3)
Ru1 P1 C7 C12 -174.9(2)
C12 C7 C8 C9 0.3(6)
P1 C7 C8 C9 178.8(3)
C7 C8 C9 C10 -0.2(7)
C8 C9 C10 C11 -0.3(7)
C9 C10 C11 C12 0.5(6)
C10 C11 C12 C7 -0.4(6)
C8 C7 C12 C11 0.0(6)
P1 C7 C12 C11 -178.6(3)
C19 P1 C13 C14 -59.5(3)
C7 P1 C13 C14 -159.8(3)
Ru1 P1 C13 C14 72.7(3)
C19 P1 C13 C18 127.7(3)
C7 P1 C13 C18 27.4(3)
Ru1 P1 C13 C18 -100.1(3)
C18 C13 C14 C15 -1.2(5)
P1 C13 C14 C15 -174.2(3)
C13 C14 C15 C16 0.9(6)
C14 C15 C16 C17 -0.3(7)
C15 C16 C17 C18 0.1(7)
C16 C17 C18 C13 -0.4(6)
C14 C13 C18 C17 0.9(6)
P1 C13 C18 C17 173.9(3)
C13 P1 C19 C24 -9.2(3)
C7 P1 C19 C24 94.0(3)
Ru1 P1 C19 C24 -138.3(3)
C13 P1 C19 C20 173.9(3)
C7 P1 C19 C20 -82.9(3)
Ru1 P1 C19 C20 44.9(3)
C24 C19 C20 C21 1.7(5)
P1 C19 C20 C21 178.8(3)
C19 C20 C21 C22 0.0(6)
C20 C21 C22 C23 -1.8(7)
C21 C22 C23 C24 1.7(7)
C22 C23 C24 C19 0.1(6)
C20 C19 C24 C23 -1.8(5)
P1 C19 C24 C23 -178.6(3)
C31 P2 C25 C30 40.4(3)
C37 P2 C25 C30 142.5(3)
Ru1 P2 C25 C30 -95.7(3)
C31 P2 C25 C26 -145.7(3)
C37 P2 C25 C26 -43.6(3)
Ru1 P2 C25 C26 78.1(3)
C30 C25 C26 C27 0.6(5)
P2 C25 C26 C27 -173.6(3)
C25 C26 C27 C28 -1.0(5)
C26 C27 C28 C29 0.4(6)
C27 C28 C29 C30 0.7(6)
C28 C29 C30 C25 -1.1(6)
C26 C25 C30 C29 0.5(5)
P2 C25 C30 C29 174.4(3)
C25 P2 C31 C32 -158.7(3)
C37 P2 C31 C32 98.9(3)
Ru1 P2 C31 C32 -28.6(3)
C25 P2 C31 C36 27.6(3)
C37 P2 C31 C36 -74.8(3)
Ru1 P2 C31 C36 157.7(3)
C36 C31 C32 C33 -2.1(6)
P2 C31 C32 C33 -176.2(3)
C31 C32 C33 C34 2.3(6)
C32 C33 C34 C35 -0.4(7)
C33 C34 C35 C36 -1.7(7)
C34 C35 C36 C31 1.8(7)
C32 C31 C36 C35 0.1(6)
P2 C31 C36 C35 173.8(3)
C25 P2 C37 C38 -81.6(3)
C31 P2 C37 C38 23.5(3)
Ru1 P2 C37 C38 157.2(3)
C25 P2 C37 C42 95.0(3)
C31 P2 C37 C42 -159.9(3)
Ru1 P2 C37 C42 -26.2(3)
C42 C37 C38 C39 0.1(6)
P2 C37 C38 C39 176.8(3)
C37 C38 C39 C40 -0.3(6)
C38 C39 C40 C41 0.8(6)
C39 C40 C41 C42 -1.1(6)
C38 C37 C42 C41 -0.3(5)
P2 C37 C42 C41 -177.1(3)
C40 C41 C42 C37 0.9(6)
